data_7010574
loop_
_publ_author_name
'Arca, Massimiliano'
'Blake, Alexander J.'
'Casab\`o, Jaume'
'Demartin, Francesco'
'Devillanova, Francesco A.'
'Garau, Alessandra'
'Isaia, Francesco'
'Lippolis, Vito'
'Kivekas, Raikko'
'Muns, Vicent'
'Schr\"oder, Martin'
'Verani, Gaetano'

_publ_section_title
;
 Conformationally locked pentadentate macrocycles containing the
 1,10-phenanthroline unit. Synthesis and crystal structure of
 5-oxa-2,8-dithia[9](2,9)-1,10-phenanthrolinophane (L) and its
 coordination properties to NiII, PdII, PtII, RhIII and
 RuII&#x200A;&#x2020;
;
_journal_issue 8
_journal_name_full 'Journal of the Chemical Society, Dalton Transactions'
_journal_page_first 1180
_journal_paper_doi 10.1039/b100493j
_journal_year 2001
_chemical_formula_moiety 'C18 H18 N2 Ni O S2 2+, Cl -, (B F4-)'
_chemical_formula_sum 'C18 H18 B Cl F4 N2 Ni O S2'
_chemical_formula_weight 523.43
_space_group_IT_number 14
_symmetry_cell_setting monoclinic
_symmetry_space_group_name_Hall '-P 2ybc'
_symmetry_space_group_name_H-M 'P 1 21/c 1'
_atom_sites_solution_hydrogens geom
_atom_sites_solution_primary direct
_atom_sites_solution_secondary difmap
_audit_creation_method SHELXL-97
_cell_angle_alpha 90.00
_cell_angle_beta 101.97(2)
_cell_angle_gamma 90.00
_cell_formula_units_Z 4
_cell_length_a 13.730(2)
_cell_length_b 13.853(3)
_cell_length_c 10.593(2)
_cell_measurement_reflns_used 31
_cell_measurement_temperature 150(2)
_cell_measurement_theta_max 16.5
_cell_measurement_theta_min 12.5
_cell_volume 1971.0(7)
_computing_cell_refinement STADI-4
_computing_data_collection 'Stoe STADI-4 (Stoe, 1997a)'
_computing_data_reduction 'Stoe X-RED (Stoe, 1997b)'
_computing_molecular_graphics 'SHELXTL version 5.03 (Siemens, 1994)'
_computing_publication_material 'SHELXL-97; PLATON (Spek, 2001)'
_computing_structure_refinement 'SHELXL-97 (Sheldrick, 1997)'
_computing_structure_solution 'SHELXS-97 (Sheldrick, 1990)'
_diffrn_ambient_temperature 150(2)
_diffrn_measured_fraction_theta_full 0.998
_diffrn_measured_fraction_theta_max 0.998
_diffrn_measurement_device_type 'Stoe Stadi-4'
_diffrn_measurement_method omega/theta
_diffrn_radiation_monochromator graphite
_diffrn_radiation_source 'fine-focus sealed tube'
_diffrn_radiation_type MoK\a
_diffrn_radiation_wavelength 0.71073
_diffrn_reflns_av_R_equivalents 0.00
_diffrn_reflns_av_sigmaI/netI 0.044
_diffrn_reflns_limit_h_max 16
_diffrn_reflns_limit_h_min 0
_diffrn_reflns_limit_k_max 0
_diffrn_reflns_limit_k_min -16
_diffrn_reflns_limit_l_max 12
_diffrn_reflns_limit_l_min -12
_diffrn_reflns_number 3492
_diffrn_reflns_theta_full 25.04
_diffrn_reflns_theta_max 25.04
_diffrn_reflns_theta_min 2.66
_diffrn_standards_decay_% 0
_diffrn_standards_interval_count 60
_diffrn_standards_number 3
_exptl_absorpt_coefficient_mu 1.383
_exptl_absorpt_correction_T_max 0.922
_exptl_absorpt_correction_T_min 0.797
_exptl_absorpt_correction_type numerical
_exptl_crystal_colour blue
_exptl_crystal_density_diffrn 1.764
_exptl_crystal_density_method 'not measured'
_exptl_crystal_description column
_exptl_crystal_F_000 1064
_exptl_crystal_size_max 0.36
_exptl_crystal_size_mid 0.19
_exptl_crystal_size_min 0.13
_refine_diff_density_max 0.93
_refine_diff_density_min -0.55
_refine_diff_density_rms 0.10
_refine_ls_extinction_method none
_refine_ls_goodness_of_fit_ref 1.070
_refine_ls_hydrogen_treatment 'riding model'
_refine_ls_matrix_type full
_refine_ls_number_parameters 271
_refine_ls_number_reflns 3492
_refine_ls_number_restraints 21
_refine_ls_restrained_S_all 1.069
_refine_ls_R_factor_all 0.0678
_refine_ls_R_factor_gt 0.0498
_refine_ls_shift/su_max 0.004
_refine_ls_shift/su_mean 0.001
_refine_ls_structure_factor_coef Fsqd
_refine_ls_weighting_details 'calc w=1/[\s^2^(Fo^2^)+(0.0376P)^2^+7.5239P] where P=(Fo^2^+2Fc^2^)/3'
_refine_ls_weighting_scheme calc
_refine_ls_wR_factor_gt 0.1042
_refine_ls_wR_factor_ref 0.1180
_reflns_number_gt 2774
_reflns_number_total 3492
_reflns_threshold_expression >2sigma(I)
_cod_data_source_file b100493j.txt
_cod_data_source_block Ni(L)Cl(BF4)
_cod_depositor_comments
;
The following automatic conversions were performed:
'_atom_site_symetry_multiplicity' tag replaced with
'_atom_site_symmetry_multiplicity'.

Automatic conversion script
Id: cif_correct_tags 1440 2010-10-19 06:21:57Z saulius 
;
_cod_original_cell_volume 1971.0(6)
_cod_original_sg_symbol_H-M P2(1)/c
_cod_database_code 7010574

loop_
_symmetry_equiv_pos_as_xyz
'x, y, z'
'-x, y+1/2, -z+1/2'
'-x, -y, -z'
'x, -y-1/2, z-1/2'

loop_
_atom_site_label
_atom_site_type_symbol
_atom_site_fract_x
_atom_site_fract_y
_atom_site_fract_z
_atom_site_U_iso_or_equiv
_atom_site_adp_type
_atom_site_occupancy
_atom_site_symmetry_multiplicity
_atom_site_calc_flag
_atom_site_refinement_flags
_atom_site_disorder_assembly
_atom_site_disorder_group
Ni1 Ni 0.83018(4) 0.56432(4) 0.09865(5) 0.01727(17) Uani 1 1 d . . .
Cl1 Cl 0.89286(9) 0.72143(9) 0.11049(12) 0.0284(3) Uani 1 1 d . . .
S2 S 0.94296(8) 0.52810(9) 0.30613(11) 0.0217(3) Uani 1 1 d . . .
S1 S 0.88921(8) 0.52284(9) -0.09615(11) 0.0245(3) Uani 1 1 d . . .
O1 O 0.8075(2) 0.4102(2) 0.1024(3) 0.0231(7) Uani 1 1 d . . .
N2 N 0.7361(3) 0.5921(3) 0.2175(3) 0.0182(8) Uani 1 1 d . . .
N1 N 0.7021(3) 0.5865(3) -0.0347(4) 0.0197(8) Uani 1 1 d . . .
C13 C 0.7608(3) 0.6021(3) 0.3444(4) 0.0201(10) Uani 1 1 d . . .
C12 C 0.6891(3) 0.6284(4) 0.4156(5) 0.0261(11) Uani 1 1 d . . .
H12 H 0.7084 0.6380 0.5061 0.031 Uiso 1 1 calc R . .
C11 C 0.5915(4) 0.6404(4) 0.3551(5) 0.0249(11) Uani 1 1 d . . .
H11 H 0.5425 0.6548 0.4038 0.030 Uiso 1 1 calc R . .
C8 C 0.5643(3) 0.6310(3) 0.2186(4) 0.0213(10) Uani 1 1 d . . .
C9 C 0.4663(3) 0.6457(3) 0.1426(5) 0.0252(11) Uani 1 1 d . . .
H9 H 0.4132 0.6603 0.1844 0.030 Uiso 1 1 calc R . .
C10 C 0.4479(3) 0.6392(4) 0.0114(5) 0.0264(11) Uani 1 1 d . . .
H10 H 0.3821 0.6485 -0.0367 0.032 Uiso 1 1 calc R . .
C5 C 0.5265(3) 0.6186(3) -0.0553(5) 0.0216(10) Uani 1 1 d . . .
C4 C 0.5158(4) 0.6129(4) -0.1910(5) 0.0289(11) Uani 1 1 d . . .
H4 H 0.4521 0.6208 -0.2456 0.035 Uiso 1 1 calc R . .
C3 C 0.5966(4) 0.5960(4) -0.2431(5) 0.0254(11) Uani 1 1 d . . .
H3 H 0.5892 0.5917 -0.3341 0.031 Uiso 1 1 calc R . .
C2 C 0.6922(3) 0.5850(4) -0.1618(4) 0.0237(10) Uani 1 1 d . . .
C6 C 0.6218(3) 0.6034(3) 0.0187(4) 0.0197(10) Uani 1 1 d . . .
C7 C 0.6404(3) 0.6084(3) 0.1556(4) 0.0193(10) Uani 1 1 d . . .
C1 C 0.7863(4) 0.5743(4) -0.2122(5) 0.0276(11) Uani 1 1 d . . .
H1B H 0.8064 0.6386 -0.2387 0.033 Uiso 1 1 calc R . .
H1A H 0.7725 0.5328 -0.2899 0.033 Uiso 1 1 calc R . .
C17 C 0.8526(4) 0.3959(4) -0.1016(5) 0.0340(12) Uani 1 1 d . . .
H17B H 0.7822 0.3899 -0.1470 0.041 Uiso 1 1 calc R . .
H17A H 0.8938 0.3590 -0.1511 0.041 Uiso 1 1 calc R . .
C18 C 0.8649(4) 0.3528(4) 0.0333(5) 0.0341(13) Uani 1 1 d . . .
H18B H 0.8411 0.2851 0.0280 0.041 Uiso 1 1 calc R . .
H18A H 0.9359 0.3535 0.0775 0.041 Uiso 1 1 calc R . .
C16 C 0.8139(4) 0.3748(4) 0.2348(5) 0.0338(12) Uani 1 1 d . . .
H16B H 0.8072 0.3036 0.2334 0.041 Uiso 1 1 calc R . .
H16A H 0.7583 0.4021 0.2697 0.041 Uiso 1 1 calc R . .
C15 C 0.9103(4) 0.4022(4) 0.3205(5) 0.0317(12) Uani 1 1 d . . .
H15B H 0.9639 0.3612 0.2995 0.038 Uiso 1 1 calc R . .
H15A H 0.9064 0.3889 0.4112 0.038 Uiso 1 1 calc R . .
C14 C 0.8690(3) 0.5874(4) 0.4070(4) 0.0247(11) Uani 1 1 d . . .
H14B H 0.8726 0.5485 0.4863 0.030 Uiso 1 1 calc R . .
H14A H 0.8990 0.6511 0.4333 0.030 Uiso 1 1 calc R . .
B B 0.3116(3) 0.8700(3) -0.0349(4) 0.0279(13) Uani 1 1 d D . .
F1 F 0.3175(2) 0.8137(2) -0.1403(3) 0.0429(8) Uani 1 1 d D . .
F2 F 0.2233(3) 0.9219(3) -0.0605(4) 0.0595(11) Uani 1 1 d D . .
F3 F 0.3114(3) 0.8123(3) 0.0708(3) 0.0489(9) Uani 1 1 d D . .
F4 F 0.3922(3) 0.9309(3) -0.0091(5) 0.0839(15) Uani 1 1 d D . .

loop_
_atom_site_aniso_label
_atom_site_aniso_U_11
_atom_site_aniso_U_22
_atom_site_aniso_U_33
_atom_site_aniso_U_23
_atom_site_aniso_U_13
_atom_site_aniso_U_12
Ni1 0.0144(3) 0.0212(3) 0.0150(3) 0.0001(2) 0.0002(2) 0.0000(2)
Cl1 0.0315(6) 0.0224(6) 0.0301(6) 0.0030(5) 0.0032(5) -0.0038(5)
S2 0.0164(5) 0.0278(6) 0.0188(6) 0.0015(5) -0.0009(4) 0.0021(5)
S1 0.0192(6) 0.0340(7) 0.0200(6) -0.0045(5) 0.0036(5) -0.0021(5)
O1 0.0182(16) 0.0271(18) 0.0236(17) -0.0009(14) 0.0035(13) -0.0024(13)
N2 0.0149(18) 0.020(2) 0.0181(19) 0.0004(16) 0.0009(15) 0.0022(15)
N1 0.0190(19) 0.021(2) 0.018(2) 0.0005(16) 0.0024(15) -0.0005(16)
C13 0.020(2) 0.022(2) 0.018(2) 0.0007(19) 0.0036(18) 0.0012(19)
C12 0.026(3) 0.035(3) 0.019(2) 0.001(2) 0.007(2) 0.001(2)
C11 0.025(2) 0.026(3) 0.027(3) 0.001(2) 0.014(2) 0.000(2)
C8 0.022(2) 0.020(2) 0.022(2) 0.004(2) 0.0060(19) 0.0028(19)
C9 0.016(2) 0.022(3) 0.038(3) 0.000(2) 0.006(2) 0.0034(19)
C10 0.016(2) 0.027(3) 0.030(3) 0.001(2) -0.009(2) 0.003(2)
C5 0.017(2) 0.019(2) 0.025(3) 0.002(2) -0.0026(19) 0.0011(19)
C4 0.023(2) 0.029(3) 0.028(3) 0.004(2) -0.010(2) 0.000(2)
C3 0.029(3) 0.027(3) 0.016(2) 0.005(2) -0.003(2) 0.001(2)
C2 0.026(2) 0.026(3) 0.015(2) -0.002(2) -0.0030(19) -0.001(2)
C6 0.019(2) 0.018(2) 0.021(2) 0.0019(19) 0.0015(18) 0.0010(18)
C7 0.018(2) 0.018(2) 0.021(2) 0.0021(19) 0.0023(18) -0.0032(18)
C1 0.027(3) 0.035(3) 0.020(2) -0.001(2) 0.002(2) 0.000(2)
C17 0.038(3) 0.033(3) 0.026(3) -0.008(2) -0.004(2) 0.007(2)
C18 0.032(3) 0.031(3) 0.041(3) -0.013(2) 0.010(2) -0.004(2)
C16 0.039(3) 0.031(3) 0.032(3) 0.004(2) 0.007(2) 0.001(2)
C15 0.041(3) 0.026(3) 0.029(3) 0.003(2) 0.008(2) 0.006(2)
C14 0.026(2) 0.032(3) 0.016(2) -0.003(2) 0.0023(19) 0.003(2)
B 0.025(3) 0.027(3) 0.032(3) -0.003(3) 0.007(2) 0.001(2)
F1 0.053(2) 0.049(2) 0.0263(16) -0.0076(15) 0.0071(14) 0.0055(16)
F2 0.057(2) 0.070(3) 0.057(2) 0.030(2) 0.0243(18) 0.039(2)
F3 0.055(2) 0.064(2) 0.0289(18) 0.0151(16) 0.0116(15) 0.0249(18)
F4 0.067(3) 0.072(3) 0.122(4) -0.043(3) 0.040(3) -0.041(2)

loop_
_atom_type_symbol
_atom_type_description
_atom_type_scat_dispersion_real
_atom_type_scat_dispersion_imag
_atom_type_scat_source
C C 0.0033 0.0016 'International Tables Vol C Tables 4.2.6.8 and 6.1.1.4'
H H 0.0000 0.0000 'International Tables Vol C Tables 4.2.6.8 and 6.1.1.4'
B B 0.0013 0.0007 'International Tables Vol C Tables 4.2.6.8 and 6.1.1.4'
N N 0.0061 0.0033 'International Tables Vol C Tables 4.2.6.8 and 6.1.1.4'
O O 0.0106 0.0060 'International Tables Vol C Tables 4.2.6.8 and 6.1.1.4'
F F 0.0171 0.0103 'International Tables Vol C Tables 4.2.6.8 and 6.1.1.4'
S S 0.1246 0.1234 'International Tables Vol C Tables 4.2.6.8 and 6.1.1.4'
Cl Cl 0.1484 0.1585 'International Tables Vol C Tables 4.2.6.8 and 6.1.1.4'
Ni Ni 0.3393 1.1124 'International Tables Vol C Tables 4.2.6.8 and 6.1.1.4'

loop_
_geom_angle_atom_site_label_1
_geom_angle_atom_site_label_2
_geom_angle_atom_site_label_3
_geom_angle
_geom_angle_site_symmetry_1
_geom_angle_site_symmetry_3
_geom_angle_publ_flag
N2 Ni1 N1 80.33(15) . . ?
N2 Ni1 O1 93.64(13) . . ?
N1 Ni1 O1 93.13(13) . . ?
N2 Ni1 Cl1 93.76(11) . . ?
N1 Ni1 Cl1 98.77(11) . . ?
O1 Ni1 Cl1 166.90(9) . . ?
N2 Ni1 S1 160.23(11) . . ?
N1 Ni1 S1 80.74(11) . . ?
O1 Ni1 S1 81.77(9) . . ?
Cl1 Ni1 S1 94.69(5) . . ?
N2 Ni1 S2 81.23(11) . . ?
N1 Ni1 S2 160.33(11) . . ?
O1 Ni1 S2 81.29(9) . . ?
Cl1 Ni1 S2 89.17(5) . . ?
S1 Ni1 S2 116.72(5) . . ?
C15 S2 C14 102.0(2) . . ?
C15 S2 Ni1 98.64(17) . . ?
C14 S2 Ni1 96.20(15) . . ?
C1 S1 C17 100.7(2) . . ?
C1 S1 Ni1 97.58(16) . . ?
C17 S1 Ni1 96.67(18) . . ?
C18 O1 C16 111.9(4) . . ?
C18 O1 Ni1 116.5(3) . . ?
C16 O1 Ni1 111.5(3) . . ?
C13 N2 C7 119.4(4) . . ?
C13 N2 Ni1 126.2(3) . . ?
C7 N2 Ni1 114.2(3) . . ?
C2 N1 C6 120.3(4) . . ?
C2 N1 Ni1 126.4(3) . . ?
C6 N1 Ni1 113.2(3) . . ?
N2 C13 C12 120.7(4) . . ?
N2 C13 C14 116.9(4) . . ?
C12 C13 C14 122.3(4) . . ?
C11 C12 C13 120.4(4) . . ?
C12 C11 C8 119.3(4) . . ?
C7 C8 C11 116.4(4) . . ?
C7 C8 C9 118.4(4) . . ?
C11 C8 C9 125.2(4) . . ?
C10 C9 C8 121.2(4) . . ?
C9 C10 C5 121.0(4) . . ?
C6 C5 C4 116.7(4) . . ?
C6 C5 C10 117.8(4) . . ?
C4 C5 C10 125.5(4) . . ?
C3 C4 C5 120.1(4) . . ?
C4 C3 C2 120.1(4) . . ?
N1 C2 C3 120.1(4) . . ?
N1 C2 C1 116.6(4) . . ?
C3 C2 C1 123.3(4) . . ?
N1 C6 C5 122.6(4) . . ?
N1 C6 C7 116.4(4) . . ?
C5 C6 C7 121.0(4) . . ?
N2 C7 C8 123.7(4) . . ?
N2 C7 C6 115.8(4) . . ?
C8 C7 C6 120.5(4) . . ?
C2 C1 S1 113.8(3) . . ?
C18 C17 S1 111.8(4) . . ?
O1 C18 C17 107.3(4) . . ?
O1 C16 C15 111.5(4) . . ?
C16 C15 S2 113.4(4) . . ?
C13 C14 S2 115.0(3) . . ?
F4 B F1 109.2(4) . . ?
F4 B F3 109.5(4) . . ?
F1 B F3 110.0(4) . . ?
F4 B F2 110.8(4) . . ?
F1 B F2 109.3(4) . . ?
F3 B F2 108.1(4) . . ?

loop_
_geom_bond_atom_site_label_1
_geom_bond_atom_site_label_2
_geom_bond_distance
_geom_bond_site_symmetry_2
_geom_bond_publ_flag
Ni1 N2 2.019(4) . ?
Ni1 N1 2.038(4) . ?
Ni1 O1 2.159(3) . ?
Ni1 Cl1 2.3342(14) . ?
Ni1 S1 2.4371(13) . ?
Ni1 S2 2.4633(13) . ?
S2 C15 1.815(5) . ?
S2 C14 1.816(5) . ?
S1 C1 1.815(5) . ?
S1 C17 1.827(6) . ?
O1 C18 1.424(6) . ?
O1 C16 1.471(6) . ?
N2 C13 1.324(6) . ?
N2 C7 1.360(6) . ?
N1 C2 1.325(6) . ?
N1 C6 1.360(6) . ?
C13 C12 1.406(6) . ?
C13 C14 1.510(6) . ?
C12 C11 1.370(7) . ?
C11 C8 1.422(7) . ?
C8 C7 1.387(6) . ?
C8 C9 1.431(6) . ?
C9 C10 1.364(7) . ?
C10 C5 1.435(7) . ?
C5 C6 1.395(6) . ?
C5 C4 1.417(7) . ?
C4 C3 1.357(7) . ?
C3 C2 1.421(6) . ?
C2 C1 1.504(7) . ?
C6 C7 1.421(6) . ?
C17 C18 1.526(8) . ?
C16 C15 1.490(7) . ?
B F4 1.373(5) . ?
B F1 1.377(5) . ?
B F3 1.377(5) . ?
B F2 1.388(5) . ?

loop_
_geom_torsion_atom_site_label_1
_geom_torsion_atom_site_label_2
_geom_torsion_atom_site_label_3
_geom_torsion_atom_site_label_4
_geom_torsion
_geom_torsion_site_symmetry_1
_geom_torsion_site_symmetry_2
_geom_torsion_site_symmetry_3
_geom_torsion_site_symmetry_4
_geom_torsion_publ_flag
C7 N2 C13 C12 0.7(7) . . . . ?
C7 N2 C13 C14 -177.4(4) . . . . ?
N2 C13 C12 C11 2.5(7) . . . . ?
C14 C13 C12 C11 -179.5(5) . . . . ?
C13 C12 C11 C8 -3.4(7) . . . . ?
C12 C11 C8 C7 1.0(7) . . . . ?
C12 C11 C8 C9 -177.1(5) . . . . ?
C7 C8 C9 C10 -1.0(7) . . . . ?
C11 C8 C9 C10 177.1(5) . . . . ?
C8 C9 C10 C5 -0.8(8) . . . . ?
C9 C10 C5 C6 1.3(7) . . . . ?
C9 C10 C5 C4 -178.2(5) . . . . ?
C6 C5 C4 C3 -1.8(7) . . . . ?
C10 C5 C4 C3 177.7(5) . . . . ?
C5 C4 C3 C2 -0.6(8) . . . . ?
C6 N1 C2 C3 -3.3(7) . . . . ?
C6 N1 C2 C1 174.9(4) . . . . ?
C4 C3 C2 N1 3.2(7) . . . . ?
C4 C3 C2 C1 -174.8(5) . . . . ?
C2 N1 C6 C5 0.8(7) . . . . ?
C2 N1 C6 C7 -177.0(4) . . . . ?
C4 C5 C6 N1 1.8(7) . . . . ?
C10 C5 C6 N1 -177.8(4) . . . . ?
C4 C5 C6 C7 179.5(4) . . . . ?
C10 C5 C6 C7 -0.1(7) . . . . ?
C13 N2 C7 C8 -3.2(7) . . . . ?
C13 N2 C7 C6 175.3(4) . . . . ?
C11 C8 C7 N2 2.3(7) . . . . ?
C9 C8 C7 N2 -179.4(4) . . . . ?
C11 C8 C7 C6 -176.1(4) . . . . ?
C9 C8 C7 C6 2.2(7) . . . . ?
N1 C6 C7 N2 -2.3(6) . . . . ?
C5 C6 C7 N2 179.8(4) . . . . ?
N1 C6 C7 C8 176.1(4) . . . . ?
C5 C6 C7 C8 -1.7(7) . . . . ?
N1 C2 C1 S1 21.0(6) . . . . ?
C3 C2 C1 S1 -160.9(4) . . . . ?
C17 S1 C1 C2 75.8(4) . . . . ?
C1 S1 C17 C18 -134.4(4) . . . . ?
C16 O1 C18 C17 179.9(4) . . . . ?
S1 C17 C18 O1 56.7(5) . . . . ?
C18 O1 C16 C15 76.8(5) . . . . ?
O1 C16 C15 S2 47.3(5) . . . . ?
C14 S2 C15 C16 80.8(4) . . . . ?
N2 C13 C14 S2 -15.2(6) . . . . ?
C12 C13 C14 S2 166.8(4) . . . . ?
C15 S2 C14 C13 -79.7(4) . . . . ?
